data_7063714
loop_
_publ_author_name
'Mao, Yu-Ling'
'Yu, Jia'
'Shan, Bo-Yu'
'Liu, Xin-Xin'
'Chu, Jing-Ying'
'Ma, Xin-Yue'
'Li, Miao'
'Zheng, Yi-Meng'
'Zhu, Bai-Li'
'Zuo, Ming-Hui'
'Cui, Shu-Xin'

_publ_section_title
;
 A novel naphthalene diimide cobalt coordination polymer: synthesis,
 photo/electric/dehydration discoloration, amine sensing, and magnetism
;
_journal_issue 17
_journal_name_full 'New Journal of Chemistry'
_journal_page_first 7126
_journal_page_last 7133
_journal_paper_doi 10.1039/D5NJ00024F
_journal_volume 49
_journal_year 2025
_chemical_formula_moiety 'C60 H48 Co5 N4 O40, 2(H2 O), 12[H2O]'
_chemical_formula_sum 'C60 H52 Co5 N4 O42'
_chemical_formula_weight 1795.71
_space_group_crystal_system triclinic
_space_group_IT_number 2
_space_group_name_Hall '-P 1'
_space_group_name_H-M_alt 'P -1'
_atom_sites_solution_hydrogens mixed
_atom_sites_solution_primary iterative
_audit_creation_date 2025-03-17
_audit_creation_method
;
Olex2 1.5
(compiled 2025.03.04 svn.red2d20d0 for OlexSys, GUI svn.r7188)
;
_audit_update_record
;
2025-03-18 deposited with the CCDC.	2025-03-26 downloaded from the CCDC.
;
_cell_angle_alpha 84.6220(10)
_cell_angle_beta 80.8190(10)
_cell_angle_gamma 76.3230(10)
_cell_formula_units_Z 1
_cell_length_a 8.0616(2)
_cell_length_b 11.5704(2)
_cell_length_c 21.4599(4)
_cell_measurement_reflns_used 7634
_cell_measurement_temperature 298.00
_cell_measurement_theta_max 68.285
_cell_measurement_theta_min 3.939
_cell_volume 1916.74(7)
_computing_cell_refinement 'SAINT V8.40B (?, 2016)'
_computing_data_collection 'SAINT V8.40B (?, 2016)'
_computing_data_reduction 'SAINT V8.40B (?, 2016)'
_computing_molecular_graphics 'Olex2 1.5 (Dolomanov et al., 2009)'
_computing_publication_material 'Olex2 1.5 (Dolomanov et al., 2009)'
_computing_structure_refinement 'SHELXL 2019/3 (Sheldrick, 2015)'
_computing_structure_solution 'olex2.solve 1.5 (Bourhis et al., 2015)'
_diffrn_ambient_temperature 298.00
_diffrn_measured_fraction_theta_full 0.985
_diffrn_measured_fraction_theta_max 0.985
_diffrn_measurement_device_type 'Bruker APEX-II CCD'
_diffrn_radiation_type CuK\a
_diffrn_radiation_wavelength 1.54184
_diffrn_reflns_av_R_equivalents 0.0475
_diffrn_reflns_av_unetI/netI 0.0458
_diffrn_reflns_Laue_measured_fraction_full 0.985
_diffrn_reflns_Laue_measured_fraction_max 0.985
_diffrn_reflns_limit_h_max 9
_diffrn_reflns_limit_h_min -8
_diffrn_reflns_limit_k_max 13
_diffrn_reflns_limit_k_min -13
_diffrn_reflns_limit_l_max 25
_diffrn_reflns_limit_l_min -25
_diffrn_reflns_number 23802
_diffrn_reflns_point_group_measured_fraction_full 0.985
_diffrn_reflns_point_group_measured_fraction_max 0.985
_diffrn_reflns_theta_full 67.684
_diffrn_reflns_theta_max 68.368
_diffrn_reflns_theta_min 3.939
_diffrn_source_current 1.1
_diffrn_source_power 0.05500000000000001
_diffrn_source_voltage 50.0
_exptl_absorpt_coefficient_mu 9.176
_exptl_absorpt_correction_T_max 0.399
_exptl_absorpt_correction_T_min 0.382
_exptl_absorpt_correction_type multi-scan
_exptl_absorpt_process_details
;
SADABS-2016/2 (Bruker,2016/2) was used for absorption correction.
wR2(int) was 0.1036 before and 0.0549 after correction.
The Ratio of minimum to maximum transmission is 0.6311.
The \l/2 correction factor is Not present.
;
_exptl_crystal_colour orange
_exptl_crystal_colour_primary orange
_exptl_crystal_density_diffrn 1.556
_exptl_crystal_description block
_exptl_crystal_F_000 911
_exptl_crystal_size_max 0.2
_exptl_crystal_size_mid 0.1
_exptl_crystal_size_min 0.1
_refine_diff_density_max 0.470
_refine_diff_density_min -0.552
_refine_diff_density_rms 0.098
_refine_ls_extinction_method none
_refine_ls_goodness_of_fit_ref 1.087
_refine_ls_hydrogen_treatment mixed
_refine_ls_matrix_type full
_refine_ls_number_parameters 519
_refine_ls_number_reflns 6910
_refine_ls_number_restraints 1
_refine_ls_restrained_S_all 1.087
_refine_ls_R_factor_all 0.0605
_refine_ls_R_factor_gt 0.0507
_refine_ls_shift/su_max 0.001
_refine_ls_shift/su_mean 0.000
_refine_ls_structure_factor_coef Fsqd
_refine_ls_weighting_details 'w=1/[\s^2^(Fo^2^)+(0.0964P)^2^+2.0841P] where P=(Fo^2^+2Fc^2^)/3'
_refine_ls_weighting_scheme calc
_refine_ls_wR_factor_gt 0.1511
_refine_ls_wR_factor_ref 0.1611
_reflns_Friedel_coverage 0.000
_reflns_number_gt 5782
_reflns_number_total 7016
_reflns_threshold_expression 'I > 2\s(I)'
_cod_data_source_file d5nj00024f2.cif
_cod_data_source_block cu_240517myl1_0m
_cod_depositor_comments 'Adding full bibliography for 7063714--7063715.cif.'
_cod_database_code 7063714
_shelx_shelxl_version_number 2019/3
_shelx_space_group_comment
;
The symmetry employed for this shelxl refinement is uniquely defined
by the following loop, which should always be used as a source of
symmetry information in preference to the above space-group names.
They are only intended as comments.
;
_shelx_estimated_absorpt_t_max 0.454
_shelx_estimated_absorpt_t_min 0.256
_olex2_refinement_description
;
1. Restrained distances
 H3B-H18B_$1
 2.1 with sigma of 0.01
2.a Free rotating group:
 OW1(HW1A,HW1B)
2.b Rotating group:
 O18(H18A,H18B), O4(H4A,H4B), O3(H3A,H3B), O19(H19A,H19B), O17(H17A,H17B),
 O1(H1A,H1B)
2.c Aromatic/amide H refined with riding coordinates:
 C5(H5), C28(H28), C3(H3), C7(H7), C26(H26), C12(H12), C24(H24), C11(H11),
 C17(H17), C18(H18)
;
_smtbx_masks_void_probe_radius 1.2
_smtbx_masks_void_truncation_radius 1.2
_olex2_submission_special_instructions 'No special instructions were received'

loop_
_space_group_symop_operation_xyz
'x, y, z'
'-x, -y, -z'

loop_
_atom_site_label
_atom_site_type_symbol
_atom_site_fract_x
_atom_site_fract_y
_atom_site_fract_z
_atom_site_U_iso_or_equiv
_atom_site_adp_type
_atom_site_occupancy
_atom_site_site_symmetry_order
_atom_site_calc_flag
_atom_site_refinement_flags_posn
_atom_site_refinement_flags_adp
_atom_site_refinement_flags_occupancy
_atom_site_disorder_assembly
_atom_site_disorder_group
Co3 Co 1.000000 0.500000 0.000000 0.01384(19) Uani 1 2 d S . P . .
Co1 Co 0.79187(7) 0.76266(5) 0.92310(3) 0.01758(17) Uani 1 1 d . . . . .
Co2 Co 0.79290(8) 0.29989(5) 0.10546(3) 0.01811(17) Uani 1 1 d . . . . .
O20 O 0.9934(3) 0.3276(2) 0.03626(12) 0.0172(5) Uani 1 1 d . . . . .
O6 O 0.8002(3) 0.4854(2) 0.94985(11) 0.0205(6) Uani 1 1 d . . . . .
O5 O 0.7875(4) 0.6251(2) 0.87084(12) 0.0241(6) Uani 1 1 d . . . . .
O15 O 0.8229(3) 0.5805(2) 0.07747(11) 0.0212(6) Uani 1 1 d . . . . .
O18 O 0.7548(4) 0.1398(2) 0.07136(13) 0.0297(6) Uani 1 1 d . . . . .
H18A H 0.794947 0.060998 0.096523 0.045 Uiso 1 1 d R U . . .
H18B H 0.629871 0.131220 0.072502 0.045 Uiso 1 1 d R U . . .
O4 O 0.6076(3) 0.7171(2) 0.99940(12) 0.0227(6) Uani 1 1 d . . . . .
H4A H 0.547772 0.780579 1.017683 0.034 Uiso 1 1 d R U . . .
H4B H 0.659814 0.674954 1.029181 0.034 Uiso 1 1 d R U . . .
O3 O 0.5851(4) 0.8574(2) 0.87639(13) 0.0255(6) Uani 1 1 d . . . . .
H3A H 0.596126 0.846556 0.830266 0.038 Uiso 1 1 d R U . . .
H3B H 0.565541 0.946110 0.873254 0.038 Uiso 1 1 d DR U . . .
O19 O 0.6069(4) 0.3935(3) 0.05090(13) 0.0279(6) Uani 1 1 d . . . . .
H19A H 0.656520 0.416908 0.015211 0.042 Uiso 1 1 d R U . . .
H19B H 0.548345 0.346683 0.041148 0.042 Uiso 1 1 d R U . . .
O16 O 0.7949(4) 0.4398(2) 0.15416(12) 0.0276(6) Uani 1 1 d . . . . .
O7 O 0.5983(4) 0.1215(2) 0.92627(13) 0.0344(7) Uani 1 1 d . . . . .
O14 O 0.9179(5) 0.9695(3) 0.15105(14) 0.0389(8) Uani 1 1 d . . . . .
O17 O 0.6233(4) 0.2526(3) 0.18737(13) 0.0306(7) Uani 1 1 d . . . . .
H17A H 0.676077 0.190531 0.207079 0.046 Uiso 1 1 d R U . . .
H17B H 0.601422 0.306786 0.213884 0.046 Uiso 1 1 d R U . . .
O10 O 0.8854(4) 0.2613(3) 0.66028(14) 0.0399(8) Uani 1 1 d . . . . .
O11 O 0.9838(4) 0.4654(3) 0.34090(13) 0.0386(8) Uani 1 1 d . . . . .
O8 O 0.6199(5) 0.0631(3) 0.82878(15) 0.0431(9) Uani 1 1 d . . . . .
O1 O 0.7774(5) 0.9157(3) 0.96590(17) 0.0432(9) Uani 1 1 d . . . . .
H1A H 0.733455 0.977190 0.942701 0.065 Uiso 1 1 d R U . . .
H1B H 0.879675 0.925163 0.968008 0.065 Uiso 1 1 d R U . . .
O12 O 0.4977(4) 0.7580(3) 0.38079(14) 0.0412(8) Uani 1 1 d . . . . .
O9 O 0.4788(4) 0.6018(3) 0.70607(13) 0.0370(8) Uani 1 1 d . . . . .
N2 N 0.7478(5) 0.6179(3) 0.36071(15) 0.0258(7) Uani 1 1 d . . . . .
N1 N 0.6815(5) 0.4303(3) 0.68404(14) 0.0241(7) Uani 1 1 d . . . . .
O13 O 0.7439(6) 1.0256(3) 0.23886(16) 0.0511(10) Uani 1 1 d . . . . .
C8 C 0.7767(5) 0.5231(3) 0.89397(16) 0.0177(7) Uani 1 1 d . . . . .
C30 C 0.8032(5) 0.5438(3) 0.13462(16) 0.0169(7) Uani 1 1 d . . . . .
C2 C 0.6514(5) 0.2576(3) 0.83926(17) 0.0211(8) Uani 1 1 d . . . . .
C21 C 0.7012(5) 0.5006(3) 0.55427(17) 0.0233(8) Uani 1 1 d . . . . .
C5 C 0.7274(5) 0.4732(3) 0.78861(17) 0.0216(8) Uani 1 1 d . . . . .
H5 H 0.755940 0.543853 0.771163 0.026 Uiso 1 1 calc R U . . .
C16 C 0.8393(5) 0.4693(4) 0.44600(17) 0.0247(8) Uani 1 1 d . . . . .
C22 C 0.7135(5) 0.5378(4) 0.48901(17) 0.0241(8) Uani 1 1 d . . . . .
C1 C 0.6189(5) 0.1391(3) 0.86627(18) 0.0235(8) Uani 1 1 d . . . . .
C28 C 0.7718(5) 0.5870(3) 0.24802(17) 0.0219(8) Uani 1 1 d . . . . .
H28 H 0.758414 0.509634 0.258680 0.026 Uiso 1 1 calc R U . . .
C15 C 0.5809(5) 0.5730(3) 0.59825(17) 0.0242(8) Uani 1 1 d . . . . .
C3 C 0.6945(5) 0.3346(3) 0.87736(17) 0.0202(8) Uani 1 1 d . . . . .
H3 H 0.699460 0.312993 0.919995 0.024 Uiso 1 1 calc R U . . .
C19 C 0.8101(6) 0.3929(4) 0.57354(18) 0.0255(8) Uani 1 1 d . . . . .
C6 C 0.6820(5) 0.3979(3) 0.75121(17) 0.0227(8) Uani 1 1 d . . . . .
C25 C 0.8070(6) 0.8202(4) 0.21751(19) 0.0276(9) Uani 1 1 d . . . . .
C7 C 0.6436(5) 0.2908(3) 0.77592(17) 0.0236(8) Uani 1 1 d . . . . .
H7 H 0.612618 0.241500 0.750119 0.028 Uiso 1 1 calc R U . . .
C4 C 0.7298(5) 0.4418(3) 0.85273(16) 0.0188(7) Uani 1 1 d . . . . .
C20 C 0.7990(6) 0.3542(4) 0.64145(18) 0.0272(9) Uani 1 1 d . . . . .
C23 C 0.7684(5) 0.6620(4) 0.29475(17) 0.0239(8) Uani 1 1 d . . . . .
C26 C 0.8145(5) 0.7441(3) 0.16952(18) 0.0247(8) Uani 1 1 d . . . . .
H26 H 0.832374 0.771271 0.127356 0.030 Uiso 1 1 calc R U . . .
C13 C 0.6019(6) 0.6434(4) 0.46961(18) 0.0284(9) Uani 1 1 d . . . . .
C14 C 0.6067(6) 0.6793(4) 0.40144(18) 0.0267(9) Uani 1 1 d . . . . .
C9 C 0.5742(6) 0.5379(4) 0.66601(18) 0.0255(9) Uani 1 1 d . . . . .
C27 C 0.7953(5) 0.6277(3) 0.18487(17) 0.0219(8) Uani 1 1 d . . . . .
C29 C 0.8251(6) 0.9470(4) 0.20163(19) 0.0318(10) Uani 1 1 d . . . . .
C10 C 0.8661(6) 0.5148(4) 0.37860(18) 0.0267(9) Uani 1 1 d . . . . .
C12 C 0.4823(6) 0.7108(4) 0.51359(19) 0.0338(10) Uani 1 1 d . . . . .
H12 H 0.407548 0.779656 0.500249 0.041 Uiso 1 1 calc R U . . .
C24 C 0.7837(6) 0.7788(4) 0.28019(18) 0.0283(9) Uani 1 1 d . . . . .
H24 H 0.778269 0.828776 0.312296 0.034 Uiso 1 1 calc R U . . .
C11 C 0.4737(6) 0.6754(4) 0.57841(19) 0.0309(9) Uani 1 1 d . . . . .
H11 H 0.394966 0.721892 0.607828 0.037 Uiso 1 1 calc R U . . .
C17 C 0.9452(6) 0.3657(4) 0.46616(19) 0.0324(10) Uani 1 1 d . . . . .
H17 H 1.029179 0.321785 0.437198 0.039 Uiso 1 1 calc R U . . .
C18 C 0.9276(6) 0.3261(4) 0.52965(19) 0.0308(9) Uani 1 1 d . . . . .
H18 H 0.995999 0.253916 0.542453 0.037 Uiso 1 1 calc R U . . .
OW1 O 0.9784(4) 0.1417(3) -0.04198(14) 0.0352(7) Uani 1 1 d G . . . .
HW1A H 0.992178 0.095594 -0.071887 0.053 Uiso 1 1 d G U . . .
HW1B H 0.891175 0.127342 -0.017256 0.053 Uiso 1 1 d G U . . .
H20 H 1.006(7) 0.291(4) -0.001(3) 0.038(14) Uiso 1 1 d . . . . .
O2 O 0.9898(4) 0.8099(3) 0.84831(13) 0.0263(6) Uani 1 1 d . . . . .
H2 H 0.999(8) 0.869(5) 0.842(3) 0.048(19) Uiso 1 1 d . . . . .

loop_
_atom_site_aniso_label
_atom_site_aniso_U_11
_atom_site_aniso_U_22
_atom_site_aniso_U_33
_atom_site_aniso_U_23
_atom_site_aniso_U_13
_atom_site_aniso_U_12
Co3 0.0193(4) 0.0132(4) 0.0088(4) 0.0010(3) -0.0018(3) -0.0039(3)
Co1 0.0202(3) 0.0148(3) 0.0183(3) 0.0016(2) -0.0045(2) -0.0048(2)
Co2 0.0217(3) 0.0179(3) 0.0148(3) 0.0005(2) -0.0001(2) -0.0068(2)
O20 0.0208(13) 0.0161(12) 0.0141(12) 0.0016(10) -0.0030(9) -0.0036(10)
O6 0.0276(15) 0.0227(13) 0.0135(12) 0.0015(10) -0.0062(10) -0.0094(11)
O5 0.0408(17) 0.0182(13) 0.0160(13) 0.0016(10) -0.0072(11) -0.0109(11)
O15 0.0284(15) 0.0211(13) 0.0113(12) -0.0009(10) 0.0006(10) -0.0026(11)
O18 0.0363(17) 0.0245(14) 0.0287(15) 0.0005(11) -0.0041(12) -0.0087(12)
O4 0.0248(15) 0.0230(13) 0.0182(13) 0.0014(10) -0.0014(10) -0.0033(11)
O3 0.0295(16) 0.0196(13) 0.0291(15) 0.0050(11) -0.0107(12) -0.0070(11)
O19 0.0264(16) 0.0308(15) 0.0277(15) 0.0049(12) -0.0064(11) -0.0095(12)
O16 0.0460(18) 0.0213(14) 0.0152(13) -0.0013(10) 0.0008(11) -0.0101(12)
O7 0.053(2) 0.0197(14) 0.0228(15) 0.0038(11) 0.0044(13) -0.0022(13)
O14 0.061(2) 0.0239(15) 0.0282(16) 0.0011(12) 0.0045(15) -0.0114(14)
O17 0.0397(18) 0.0282(15) 0.0227(14) -0.0057(11) 0.0038(12) -0.0093(13)
O10 0.047(2) 0.0419(18) 0.0200(15) 0.0075(13) -0.0041(13) 0.0070(15)
O11 0.047(2) 0.0420(18) 0.0182(14) 0.0011(13) 0.0040(13) -0.0006(15)
O8 0.078(3) 0.0246(16) 0.0318(17) 0.0050(13) -0.0104(16) -0.0230(16)
O1 0.058(2) 0.0211(15) 0.056(2) -0.0058(14) -0.0322(18) -0.0024(14)
O12 0.049(2) 0.0453(19) 0.0218(15) 0.0050(13) -0.0051(13) 0.0027(16)
O9 0.052(2) 0.0355(17) 0.0152(14) -0.0005(12) 0.0052(13) -0.0010(14)
N2 0.040(2) 0.0263(17) 0.0123(15) 0.0047(13) -0.0029(13) -0.0129(15)
N1 0.038(2) 0.0253(17) 0.0111(15) 0.0014(12) -0.0037(13) -0.0123(14)
O13 0.089(3) 0.0259(17) 0.0338(18) -0.0034(14) 0.0097(18) -0.0149(17)
C8 0.0191(19) 0.0194(18) 0.0149(17) 0.0027(14) -0.0050(13) -0.0047(14)
C30 0.0190(19) 0.0198(18) 0.0124(17) -0.0008(13) -0.0008(13) -0.0065(14)
C2 0.026(2) 0.0191(18) 0.0183(18) 0.0004(14) -0.0038(14) -0.0057(15)
C21 0.033(2) 0.027(2) 0.0121(18) 0.0016(15) -0.0019(15) -0.0131(17)
C5 0.032(2) 0.0193(18) 0.0151(18) 0.0029(14) -0.0047(15) -0.0095(15)
C16 0.034(2) 0.029(2) 0.0129(18) -0.0001(15) -0.0034(15) -0.0093(17)
C22 0.033(2) 0.031(2) 0.0126(18) 0.0023(15) -0.0050(15) -0.0140(17)
C1 0.030(2) 0.0189(19) 0.0215(19) 0.0025(15) -0.0068(15) -0.0050(15)
C28 0.029(2) 0.0218(19) 0.0160(18) 0.0020(14) -0.0023(15) -0.0093(15)
C15 0.036(2) 0.025(2) 0.0132(18) 0.0012(15) -0.0019(15) -0.0120(17)
C3 0.025(2) 0.0201(18) 0.0137(17) 0.0041(14) -0.0013(14) -0.0038(15)
C19 0.033(2) 0.028(2) 0.0147(18) 0.0021(15) -0.0026(15) -0.0089(17)
C6 0.032(2) 0.026(2) 0.0112(17) 0.0025(14) -0.0055(14) -0.0080(16)
C25 0.041(3) 0.021(2) 0.0200(19) 0.0031(15) -0.0036(17) -0.0069(17)
C7 0.035(2) 0.0238(19) 0.0149(18) -0.0023(15) -0.0051(15) -0.0112(16)
C4 0.024(2) 0.0171(17) 0.0136(17) 0.0002(13) -0.0013(14) -0.0035(14)
C20 0.035(2) 0.033(2) 0.0149(19) -0.0008(16) -0.0028(16) -0.0106(18)
C23 0.035(2) 0.026(2) 0.0110(17) 0.0018(14) -0.0011(15) -0.0110(16)
C26 0.035(2) 0.0225(19) 0.0163(18) 0.0011(15) -0.0001(15) -0.0096(16)
C13 0.040(3) 0.030(2) 0.0140(19) 0.0039(15) -0.0030(16) -0.0082(18)
C14 0.038(2) 0.027(2) 0.0166(19) 0.0025(15) -0.0033(16) -0.0122(18)
C9 0.038(2) 0.026(2) 0.0150(18) -0.0005(15) -0.0017(16) -0.0150(17)
C27 0.028(2) 0.0235(19) 0.0134(17) 0.0000(14) -0.0008(14) -0.0059(15)
C29 0.053(3) 0.026(2) 0.0166(19) 0.0028(16) -0.0023(18) -0.0121(19)
C10 0.035(2) 0.032(2) 0.0149(19) 0.0003(16) -0.0029(16) -0.0113(17)
C12 0.049(3) 0.029(2) 0.019(2) 0.0009(16) -0.0055(18) -0.0023(19)
C24 0.040(3) 0.029(2) 0.0161(19) 0.0004(15) 0.0018(16) -0.0123(18)
C11 0.040(3) 0.033(2) 0.018(2) -0.0009(16) -0.0006(17) -0.0067(19)
C17 0.044(3) 0.028(2) 0.020(2) -0.0028(16) 0.0034(17) -0.0036(18)
C18 0.036(2) 0.031(2) 0.021(2) 0.0028(16) -0.0052(17) -0.0012(18)
OW1 0.042(2) 0.0394(18) 0.0268(16) -0.0046(13) -0.0054(13) -0.0134(14)
O2 0.0306(17) 0.0232(16) 0.0252(15) 0.0071(12) -0.0041(11) -0.0091(12)

loop_
_atom_type_symbol
_atom_type_description
_atom_type_scat_dispersion_real
_atom_type_scat_dispersion_imag
_atom_type_scat_source
C C 0.0181 0.0091 'International Tables Vol C Tables 4.2.6.8 and 6.1.1.4'
H H 0.0000 0.0000 'International Tables Vol C Tables 4.2.6.8 and 6.1.1.4'
Co Co -2.3653 3.6143 'International Tables Vol C Tables 4.2.6.8 and 6.1.1.4'
N N 0.0311 0.0180 'International Tables Vol C Tables 4.2.6.8 and 6.1.1.4'
O O 0.0492 0.0322 'International Tables Vol C Tables 4.2.6.8 and 6.1.1.4'

loop_
_geom_angle_atom_site_label_1
_geom_angle_atom_site_label_2
_geom_angle_atom_site_label_3
_geom_angle
_geom_angle_site_symmetry_1
_geom_angle_site_symmetry_3
_geom_angle_publ_flag
O20 Co3 O20 180.0 . 2_765 ?
O20 Co3 O6 85.51(10) . 1_554 ?
O20 Co3 O6 94.49(10) 2_765 1_554 ?
O20 Co3 O6 85.52(10) 2_765 2_766 ?
O20 Co3 O6 94.49(10) . 2_766 ?
O20 Co3 O15 93.35(10) 2_765 2_765 ?
O20 Co3 O15 86.65(10) . 2_765 ?
O20 Co3 O15 86.65(10) 2_765 . ?
O20 Co3 O15 93.35(10) . . ?
O6 Co3 O6 180.0 1_554 2_766 ?
O6 Co3 O15 93.13(10) 2_766 2_765 ?
O6 Co3 O15 86.87(10) 2_766 . ?
O6 Co3 O15 86.87(10) 1_554 2_765 ?
O6 Co3 O15 93.13(10) 1_554 . ?
O15 Co3 O15 180.0 2_765 . ?
O20 Co1 O4 95.14(10) 2_766 . ?
O20 Co1 O3 176.11(11) 2_766 . ?
O20 Co1 O2 82.44(11) 2_766 . ?
O5 Co1 O20 94.79(11) . 2_766 ?
O5 Co1 O4 94.12(11) . . ?
O5 Co1 O3 84.74(11) . . ?
O5 Co1 O2 87.78(11) . . ?
O4 Co1 O2 177.05(11) . . ?
O3 Co1 O4 88.74(11) . . ?
O3 Co1 O2 93.68(11) . . ?
O1 Co1 O20 92.78(12) . 2_766 ?
O1 Co1 O5 171.73(12) . . ?
O1 Co1 O4 88.50(14) . . ?
O1 Co1 O3 87.48(12) . . ?
O1 Co1 O2 89.93(14) . . ?
O20 Co2 O18 97.91(11) . . ?
O20 Co2 O19 92.25(11) . . ?
O20 Co2 O17 169.02(11) . . ?
O20 Co2 O2 81.96(10) . 2_766 ?
O18 Co2 O17 82.71(11) . . ?
O18 Co2 O2 89.09(12) . 2_766 ?
O19 Co2 O18 86.81(12) . . ?
O19 Co2 O17 98.74(12) . . ?
O19 Co2 O2 172.38(11) . 2_766 ?
O16 Co2 O20 94.31(11) . . ?
O16 Co2 O18 167.51(11) . . ?
O16 Co2 O19 95.31(12) . . ?
O16 Co2 O17 84.80(11) . . ?
O16 Co2 O2 90.07(12) . 2_766 ?
O17 Co2 O2 87.10(11) . 2_766 ?
Co3 O20 H20 99(3) . . ?
Co1 O20 Co3 115.16(12) 2_766 . ?
Co1 O20 Co2 101.87(10) 2_766 . ?
Co1 O20 H20 103(3) 2_766 . ?
Co2 O20 Co3 119.59(12) . . ?
Co2 O20 H20 117(3) . . ?
C8 O6 Co3 128.7(2) . 1_556 ?
C8 O5 Co1 124.0(2) . . ?
C30 O15 Co3 129.2(2) . . ?
Co2 O18 H18A 117.5 . . ?
Co2 O18 H18B 117.9 . . ?
H18A O18 H18B 95.7 . . ?
Co1 O4 H4A 110.4 . . ?
Co1 O4 H4B 110.4 . . ?
H4A O4 H4B 103.7 . . ?
Co1 O3 H3A 116.5 . . ?
Co1 O3 H3B 116.8 . . ?
H3A O3 H3B 97.0 . . ?
Co2 O19 H19A 109.6 . . ?
Co2 O19 H19B 110.1 . . ?
H19A O19 H19B 104.1 . . ?
C30 O16 Co2 129.7(2) . . ?
Co2 O17 H17A 109.6 . . ?
Co2 O17 H17B 109.6 . . ?
H17A O17 H17B 104.1 . . ?
Co1 O1 H1A 110.3 . . ?
Co1 O1 H1B 110.5 . . ?
H1A O1 H1B 103.7 . . ?
C14 N2 C23 117.5(3) . . ?
C10 N2 C23 117.8(3) . . ?
C10 N2 C14 124.7(3) . . ?
C20 N1 C6 117.2(3) . . ?
C9 N1 C6 118.4(3) . . ?
C9 N1 C20 124.3(3) . . ?
O6 C8 C4 118.1(3) . . ?
O5 C8 O6 124.4(3) . . ?
O5 C8 C4 117.5(3) . . ?
O15 C30 C27 119.2(3) . . ?
O16 C30 O15 125.3(3) . . ?
O16 C30 C27 115.5(3) . . ?
C3 C2 C1 120.5(3) . . ?
C7 C2 C1 120.5(3) . . ?
C7 C2 C3 119.1(3) . . ?
C15 C21 C22 119.0(4) . . ?
C19 C21 C22 119.1(4) . . ?
C19 C21 C15 121.8(3) . . ?
C6 C5 H5 120.5 . . ?
C6 C5 C4 119.0(3) . . ?
C4 C5 H5 120.5 . . ?
C22 C16 C10 119.1(4) . . ?
C17 C16 C22 120.7(3) . . ?
C17 C16 C10 120.0(4) . . ?
C16 C22 C21 118.9(4) . . ?
C16 C22 C13 122.0(3) . . ?
C13 C22 C21 119.2(4) . . ?
O7 C1 C2 117.7(3) . . ?
O8 C1 O7 124.3(4) . . ?
O8 C1 C2 118.0(3) . . ?
C23 C28 H28 120.2 . . ?
C23 C28 C27 119.7(4) . . ?
C27 C28 H28 120.2 . . ?
C21 C15 C9 119.1(4) . . ?
C11 C15 C21 120.9(3) . . ?
C11 C15 C9 120.0(4) . . ?
C2 C3 H3 119.5 . . ?
C4 C3 C2 121.0(3) . . ?
C4 C3 H3 119.5 . . ?
C21 C19 C20 119.4(4) . . ?
C18 C19 C21 120.2(3) . . ?
C18 C19 C20 120.4(4) . . ?
C5 C6 N1 118.9(3) . . ?
C5 C6 C7 121.4(3) . . ?
C7 C6 N1 119.7(3) . . ?
C26 C25 C29 120.7(3) . . ?
C24 C25 C26 119.8(4) . . ?
C24 C25 C29 119.5(4) . . ?
C2 C7 C6 119.6(4) . . ?
C2 C7 H7 120.2 . . ?
C6 C7 H7 120.2 . . ?
C5 C4 C8 119.6(3) . . ?
C3 C4 C8 120.5(3) . . ?
C3 C4 C5 119.8(3) . . ?
O10 C20 N1 120.7(3) . . ?
O10 C20 C19 122.1(4) . . ?
N1 C20 C19 117.2(4) . . ?
C28 C23 N2 119.4(3) . . ?
C28 C23 C24 121.3(3) . . ?
C24 C23 N2 119.3(3) . . ?
C25 C26 H26 119.9 . . ?
C27 C26 C25 120.1(3) . . ?
C27 C26 H26 119.9 . . ?
C22 C13 C14 119.6(4) . . ?
C12 C13 C22 120.5(4) . . ?
C12 C13 C14 119.9(4) . . ?
O12 C14 N2 120.7(4) . . ?
O12 C14 C13 122.9(4) . . ?
N2 C14 C13 116.4(4) . . ?
O9 C9 N1 120.6(3) . . ?
O9 C9 C15 121.3(4) . . ?
N1 C9 C15 118.1(3) . . ?
C28 C27 C30 118.9(3) . . ?
C28 C27 C26 119.6(4) . . ?
C26 C27 C30 121.5(3) . . ?
O14 C29 C25 118.4(4) . . ?
O13 C29 O14 123.1(4) . . ?
O13 C29 C25 118.5(4) . . ?
O11 C10 N2 121.3(4) . . ?
O11 C10 C16 121.8(4) . . ?
N2 C10 C16 116.8(3) . . ?
C13 C12 H12 119.9 . . ?
C13 C12 C11 120.2(4) . . ?
C11 C12 H12 119.9 . . ?
C25 C24 C23 119.5(4) . . ?
C25 C24 H24 120.3 . . ?
C23 C24 H24 120.3 . . ?
C15 C11 C12 120.2(4) . . ?
C15 C11 H11 119.9 . . ?
C12 C11 H11 119.9 . . ?
C16 C17 H17 119.8 . . ?
C16 C17 C18 120.4(4) . . ?
C18 C17 H17 119.8 . . ?
C19 C18 C17 120.5(4) . . ?
C19 C18 H18 119.7 . . ?
C17 C18 H18 119.7 . . ?
HW1A OW1 HW1B 104.5 . . ?
Co1 O2 Co2 93.53(11) . 2_766 ?
Co1 O2 H2 122(5) . . ?
Co2 O2 H2 111(5) 2_766 . ?

loop_
_geom_bond_atom_site_label_1
_geom_bond_atom_site_label_2
_geom_bond_distance
_geom_bond_site_symmetry_2
_geom_bond_publ_flag
Co3 O20 2.081(2) . ?
Co3 O20 2.081(2) 2_765 ?
Co3 O6 2.121(3) 1_554 ?
Co3 O6 2.121(3) 2_766 ?
Co3 O15 2.138(2) 2_765 ?
Co3 O15 2.138(2) . ?
Co1 O20 2.074(2) 2_766 ?
Co1 O5 2.041(3) . ?
Co1 O4 2.144(3) . ?
Co1 O3 2.109(3) . ?
Co1 O1 2.041(3) . ?
Co1 O2 2.203(3) . ?
Co2 O20 2.076(3) . ?
Co2 O18 2.158(3) . ?
Co2 O19 2.085(3) . ?
Co2 O16 2.012(3) . ?
Co2 O17 2.159(3) . ?
Co2 O2 2.221(3) 2_766 ?
O20 H20 0.93(5) . ?
O6 C8 1.265(4) . ?
O5 C8 1.254(4) . ?
O15 C30 1.258(4) . ?
O18 H18A 1.0254 . ?
O18 H18B 1.0310 . ?
O4 H4A 0.8675 . ?
O4 H4B 0.8679 . ?
O3 H3A 0.9967 . ?
O3 H3B 0.9982 . ?
O19 H19A 0.8570 . ?
O19 H19B 0.8569 . ?
O16 C30 1.250(4) . ?
O7 C1 1.275(5) . ?
O14 C29 1.259(5) . ?
O17 H17A 0.8555 . ?
O17 H17B 0.8544 . ?
O10 C20 1.207(5) . ?
O11 C10 1.211(5) . ?
O8 C1 1.243(5) . ?
O1 H1A 0.8663 . ?
O1 H1B 0.8657 . ?
O12 C14 1.212(5) . ?
O9 C9 1.231(5) . ?
N2 C23 1.456(5) . ?
N2 C14 1.407(5) . ?
N2 C10 1.404(5) . ?
N1 C6 1.456(5) . ?
N1 C20 1.410(5) . ?
N1 C9 1.398(5) . ?
O13 C29 1.258(5) . ?
C8 C4 1.498(5) . ?
C30 C27 1.501(5) . ?
C2 C1 1.503(5) . ?
C2 C3 1.399(5) . ?
C2 C7 1.385(5) . ?
C21 C22 1.421(5) . ?
C21 C15 1.416(6) . ?
C21 C19 1.413(6) . ?
C5 H5 0.9300 . ?
C5 C6 1.384(5) . ?
C5 C4 1.392(5) . ?
C16 C22 1.402(6) . ?
C16 C10 1.492(5) . ?
C16 C17 1.375(6) . ?
C22 C13 1.407(6) . ?
C28 H28 0.9300 . ?
C28 C23 1.379(5) . ?
C28 C27 1.391(5) . ?
C15 C9 1.469(5) . ?
C15 C11 1.368(6) . ?
C3 H3 0.9300 . ?
C3 C4 1.376(5) . ?
C19 C20 1.479(5) . ?
C19 C18 1.374(6) . ?
C6 C7 1.385(6) . ?
C25 C26 1.401(6) . ?
C25 C29 1.511(6) . ?
C25 C24 1.384(6) . ?
C7 H7 0.9300 . ?
C23 C24 1.388(6) . ?
C26 H26 0.9300 . ?
C26 C27 1.395(6) . ?
C13 C14 1.480(5) . ?
C13 C12 1.386(6) . ?
C12 H12 0.9300 . ?
C12 C11 1.408(6) . ?
C24 H24 0.9300 . ?
C11 H11 0.9300 . ?
C17 H17 0.9300 . ?
C17 C18 1.392(6) . ?
C18 H18 0.9300 . ?
OW1 HW1A 0.8500 . ?
OW1 HW1B 0.8502 . ?
O2 H2 0.71(6) . ?

loop_
_geom_hbond_atom_site_label_D
_geom_hbond_atom_site_label_H
_geom_hbond_atom_site_label_A
_geom_hbond_distance_DH
_geom_hbond_distance_HA
_geom_hbond_distance_DA
_geom_hbond_angle_DHA
_geom_hbond_site_symmetry_A
_geom_hbond_publ_flag
O18 H18A O14 1.03 1.76 2.720(4) 153.2 1_545 yes
O18 H18B O3 1.03 1.88 2.783(4) 144.3 2_666 yes
O4 H4A O7 0.87 1.81 2.652(4) 162.1 2_667 yes
O4 H4B O15 0.87 1.88 2.730(4) 165.2 1_556 yes
O3 H3B O8 1.00 1.69 2.561(4) 143.9 1_565 yes
O19 H19A O6 0.86 1.91 2.744(4) 164.6 1_554 yes
O19 H19B O4 0.86 1.95 2.774(4) 161.9 2_666 yes
O17 H17A O13 0.86 1.95 2.767(5) 160.4 1_545 yes
O17 H17B O9 0.85 2.04 2.865(4) 163.0 2_666 yes
O1 H1A O7 0.87 1.80 2.620(4) 156.4 1_565 yes
O1 H1B OW1 0.87 2.09 2.681(5) 125.1 2_766 yes
OW1 HW1A O14 0.85 1.89 2.695(4) 157.9 2_765 yes
OW1 HW1B O18 0.85 2.04 2.788(4) 146.7 . yes
O20 H20 OW1 0.93(5) 2.07(5) 2.886(4) 145(4) . yes
O2 H2 O14 0.71(6) 2.15(6) 2.824(5) 159(7) 2_776 yes

loop_
_geom_torsion_atom_site_label_1
_geom_torsion_atom_site_label_2
_geom_torsion_atom_site_label_3
_geom_torsion_atom_site_label_4
_geom_torsion
_geom_torsion_site_symmetry_1
_geom_torsion_site_symmetry_2
_geom_torsion_site_symmetry_3
_geom_torsion_site_symmetry_4
_geom_torsion_publ_flag
Co3 O6 C8 O5 -45.6(5) 1_556 . . . ?
Co3 O6 C8 C4 135.5(3) 1_556 . . . ?
Co3 O15 C30 O16 -45.9(5) . . . . ?
Co3 O15 C30 C27 131.5(3) . . . . ?
Co1 O5 C8 O6 -14.2(5) . . . . ?
Co1 O5 C8 C4 164.7(2) . . . . ?
Co2 O16 C30 O15 -4.7(6) . . . . ?
Co2 O16 C30 C27 177.9(3) . . . . ?
O6 C8 C4 C5 -170.7(3) . . . . ?
O6 C8 C4 C3 7.2(5) . . . . ?
O5 C8 C4 C5 10.3(5) . . . . ?
O5 C8 C4 C3 -171.8(4) . . . . ?
O15 C30 C27 C28 179.4(4) . . . . ?
O15 C30 C27 C26 -1.9(6) . . . . ?
O16 C30 C27 C28 -3.0(5) . . . . ?
O16 C30 C27 C26 175.7(4) . . . . ?
N2 C23 C24 C25 178.6(4) . . . . ?
N1 C6 C7 C2 177.2(4) . . . . ?
C2 C3 C4 C8 -179.7(3) . . . . ?
C2 C3 C4 C5 -1.8(6) . . . . ?
C21 C22 C13 C14 -176.5(4) . . . . ?
C21 C22 C13 C12 0.4(7) . . . . ?
C21 C15 C9 O9 175.6(4) . . . . ?
C21 C15 C9 N1 -3.4(6) . . . . ?
C21 C15 C11 C12 -0.3(7) . . . . ?
C21 C19 C20 O10 177.7(4) . . . . ?
C21 C19 C20 N1 -1.9(6) . . . . ?
C21 C19 C18 C17 2.4(7) . . . . ?
C5 C6 C7 C2 -0.4(6) . . . . ?
C16 C22 C13 C14 5.0(7) . . . . ?
C16 C22 C13 C12 -178.1(4) . . . . ?
C16 C17 C18 C19 -3.2(7) . . . . ?
C22 C21 C15 C9 -176.9(4) . . . . ?
C22 C21 C15 C11 2.1(6) . . . . ?
C22 C21 C19 C20 179.5(4) . . . . ?
C22 C21 C19 C18 0.8(6) . . . . ?
C22 C16 C10 O11 172.6(4) . . . . ?
C22 C16 C10 N2 -7.6(6) . . . . ?
C22 C16 C17 C18 0.9(7) . . . . ?
C22 C13 C14 O12 168.2(4) . . . . ?
C22 C13 C14 N2 -12.7(6) . . . . ?
C22 C13 C12 C11 1.3(7) . . . . ?
C1 C2 C3 C4 178.0(4) . . . . ?
C1 C2 C7 C6 -176.9(4) . . . . ?
C28 C23 C24 C25 -1.6(7) . . . . ?
C15 C21 C22 C16 176.5(4) . . . . ?
C15 C21 C22 C13 -2.1(6) . . . . ?
C15 C21 C19 C20 0.0(6) . . . . ?
C15 C21 C19 C18 -178.7(4) . . . . ?
C3 C2 C1 O7 13.5(6) . . . . ?
C3 C2 C1 O8 -163.9(4) . . . . ?
C3 C2 C7 C6 1.4(6) . . . . ?
C19 C21 C22 C16 -3.0(6) . . . . ?
C19 C21 C22 C13 178.4(4) . . . . ?
C19 C21 C15 C9 2.7(6) . . . . ?
C19 C21 C15 C11 -178.4(4) . . . . ?
C6 N1 C20 O10 6.0(6) . . . . ?
C6 N1 C20 C19 -174.4(4) . . . . ?
C6 N1 C9 O9 -2.1(6) . . . . ?
C6 N1 C9 C15 176.9(4) . . . . ?
C6 C5 C4 C8 -179.3(4) . . . . ?
C6 C5 C4 C3 2.8(6) . . . . ?
C25 C26 C27 C30 -179.8(4) . . . . ?
C25 C26 C27 C28 -1.2(6) . . . . ?
C7 C2 C1 O7 -168.1(4) . . . . ?
C7 C2 C1 O8 14.4(6) . . . . ?
C7 C2 C3 C4 -0.3(6) . . . . ?
C4 C5 C6 N1 -179.3(3) . . . . ?
C4 C5 C6 C7 -1.7(6) . . . . ?
C20 N1 C6 C5 116.5(4) . . . . ?
C20 N1 C6 C7 -61.2(5) . . . . ?
C20 N1 C9 O9 -177.5(4) . . . . ?
C20 N1 C9 C15 1.5(6) . . . . ?
C20 C19 C18 C17 -176.3(4) . . . . ?
C23 N2 C14 O12 7.3(6) . . . . ?
C23 N2 C14 C13 -171.8(4) . . . . ?
C23 N2 C10 O11 1.6(6) . . . . ?
C23 N2 C10 C16 -178.3(4) . . . . ?
C23 C28 C27 C30 178.5(4) . . . . ?
C23 C28 C27 C26 -0.3(6) . . . . ?
C26 C25 C29 O14 -31.0(7) . . . . ?
C26 C25 C29 O13 147.5(5) . . . . ?
C26 C25 C24 C23 0.1(7) . . . . ?
C13 C12 C11 C15 -1.4(7) . . . . ?
C14 N2 C23 C28 -122.2(4) . . . . ?
C14 N2 C23 C24 57.6(6) . . . . ?
C14 N2 C10 O11 179.1(4) . . . . ?
C14 N2 C10 C16 -0.7(6) . . . . ?
C14 C13 C12 C11 178.2(4) . . . . ?
C9 N1 C6 C5 -59.3(5) . . . . ?
C9 N1 C6 C7 123.1(4) . . . . ?
C9 N1 C20 O10 -178.5(4) . . . . ?
C9 N1 C20 C19 1.1(6) . . . . ?
C9 C15 C11 C12 178.6(4) . . . . ?
C27 C28 C23 N2 -178.5(4) . . . . ?
C27 C28 C23 C24 1.6(6) . . . . ?
C29 C25 C26 C27 -179.1(4) . . . . ?
C29 C25 C24 C23 -179.5(4) . . . . ?
C10 N2 C23 C28 55.5(5) . . . . ?
C10 N2 C23 C24 -124.7(4) . . . . ?
C10 N2 C14 O12 -170.3(4) . . . . ?
C10 N2 C14 C13 10.7(6) . . . . ?
C10 C16 C22 C21 -173.2(4) . . . . ?
C10 C16 C22 C13 5.3(6) . . . . ?
C10 C16 C17 C18 176.3(4) . . . . ?
C12 C13 C14 O12 -8.7(7) . . . . ?
C12 C13 C14 N2 170.4(4) . . . . ?
C24 C25 C26 C27 1.2(7) . . . . ?
C24 C25 C29 O14 148.6(5) . . . . ?
C24 C25 C29 O13 -32.9(7) . . . . ?
C11 C15 C9 O9 -3.3(6) . . . . ?
C11 C15 C9 N1 177.7(4) . . . . ?
C17 C16 C22 C21 2.2(6) . . . . ?
C17 C16 C22 C13 -179.2(4) . . . . ?
C17 C16 C10 O11 -2.9(7) . . . . ?
C17 C16 C10 N2 176.9(4) . . . . ?
C18 C19 C20 O10 -3.6(7) . . . . ?
C18 C19 C20 N1 176.9(4) . . . . ?

loop_
_smtbx_masks_void_nr
_smtbx_masks_void_average_x
_smtbx_masks_void_average_y
_smtbx_masks_void_average_z
_smtbx_masks_void_volume
_smtbx_masks_void_count_electrons
_smtbx_masks_void_content
1 -0.105 0.000 0.500 436.4 121.5 '12 H2O'
